data_7121237
loop_
_publ_author_name
'Foschi, Francesco'
'Roth, Torsten'
'Enders, Markus'
'Wadepohl, Hubert'
'Clot, Eric'
'Gade, Lutz H.'

_publ_section_title
;
 Isolation and structural characterization of a titanacyclopropane as key
 intermediate in the double aryl Grignard addition to
 2-(arylethynyl)pyridine derivatives.
;
_journal_issue 18
_journal_name_full 'Chemical communications (Cambridge, England)'
_journal_page_first 2228
_journal_page_last 2231
_journal_paper_doi 10.1039/c8cc00478a
_journal_volume 54
_journal_year 2018
_chemical_formula_moiety 'C45 H33 N, 0.5(C5 H12)'
_chemical_formula_sum 'C47.5 H39 N'
_chemical_formula_weight 623.79
_space_group_crystal_system monoclinic
_space_group_IT_number 14
_space_group_name_Hall '-P 2yn'
_space_group_name_H-M_alt 'P 1 21/n 1'
_symmetry_space_group_name_Hall '-P 2yn'
_symmetry_space_group_name_H-M 'P 1 21/n 1'
_atom_sites_solution_hydrogens geom
_atom_sites_solution_primary dual
_atom_sites_solution_secondary difmap
_audit_block_code ga_ff22
_audit_creation_date 2017-11-22
_audit_creation_method
;
Olex2 1.2
(compiled Aug 10 2017 17:44:14 for OlexSys, GUI svn.r5381)
;
_audit_update_record
;
2018-01-17 deposited with the CCDC.
2018-02-05 downloaded from the CCDC.
;
_cell_angle_alpha 90
_cell_angle_beta 107.3819(8)
_cell_angle_gamma 90
_cell_formula_units_Z 4
_cell_length_a 17.51974(11)
_cell_length_b 9.24966(5)
_cell_length_c 22.74222(19)
_cell_measurement_reflns_used 56452
_cell_measurement_temperature 120(1)
_cell_measurement_theta_max 70.8480
_cell_measurement_theta_min 3.7810
_cell_volume 3517.12(4)
_computing_cell_refinement 'CrysAlisPro 1.171.38.46 (Rigaku OD, 2015)'
_computing_data_collection 'CrysAlisPro 1.171.38.46 (Rigaku OD, 2015)'
_computing_data_reduction 'CrysAlisPro 1.171.38.46 (Rigaku OD, 2015)'
_computing_molecular_graphics 'Olex2 (Dolomanov et al., 2009)'
_computing_publication_material 'encif (Wadepohl, 2009-17); encifer 1.5.2 (CCDC, 2016)'
_computing_structure_refinement 'ShelXL (Sheldrick, 2015)'
_computing_structure_solution 'SIR2014 (Giacovazzo et al., 2014)'
_diffrn_ambient_environment 'perfluoro polyether oil / N~2~'
_diffrn_ambient_temperature 120(1)
_diffrn_detector 'CCD plate'
_diffrn_detector_area_resol_mean 7.9621
_diffrn_detector_type Eos
_diffrn_measured_fraction_theta_full 1.000
_diffrn_measured_fraction_theta_max 0.997
_diffrn_measurement_details
;
List of Runs (angles in degrees, time in seconds):

  # Type    Start    End  Width  t~exp~   \w     \q     \k     \f   Frames
#--------------------------------------------------------------------------
  1  \w    -72.00  26.00   1.00    1.00    --    0.00 -38.00  90.00   98
  2  \w    -21.00  69.00   1.00    1.00    --    0.00  57.00 120.00   90
  3  \w    -26.00  72.00   1.00    1.00    --    0.00  38.00 -60.00   98
  4  \w    -69.00  21.00   1.00    1.00    --    0.00 -57.00 -30.00   90
  5  \w    -42.00   5.00   1.00    1.00    --   10.00 117.00  -7.56   47
  6  \w    -35.00  -1.00   1.00    1.00    --   22.00 124.00 -84.15   34
  7  \w    -22.00   5.00   1.00    4.00    --   30.00 117.00  93.35   27
  8  \w      5.00  32.00   1.00    4.00    --   42.00  90.00 178.70   27
  9  \w      5.00  32.00   1.00    4.00    --   42.00  90.00  26.50   27
 10  \w      5.00  32.00   1.00    4.00    --   42.00  90.00 -82.97   27
 11  \w     13.00  45.00   1.00    4.00    --   46.00  82.00-134.42   32
 12  \w     12.00  38.00   1.00    4.00    --   46.00  84.00 -36.66   26
 13  \w     13.00  40.00   1.00    4.00    --   46.00  83.00  83.48   27
 14  \w     12.00  38.00   1.00    4.00    --   46.00  84.00 137.07   26
 15  \w     12.00  38.00   1.00    4.00    --   46.00  84.00 -84.40   26
 16  \w     13.00  40.00   1.00    4.00    --   46.00  83.00  27.55   27
 17  \w     21.00 120.00   1.00    4.00    --   50.00  76.00  68.75   99
 18  \w     17.00  45.00   1.00    4.00    --   50.00  82.00 -13.42   28
 19  \w     18.00  46.00   1.00    4.00    --   50.00  81.00 119.50   28
 20  \w     17.00  45.00   1.00    4.00    --   50.00  82.00-177.85   28
 21  \w     17.00  45.00   1.00    4.00    --   50.00  82.00  34.00   28
 22  \w     24.00 124.00   1.00    4.00    --   54.00  77.00 -30.00  100
 23  \w     24.00 124.00   1.00    4.00    --   54.00  77.00-120.00  100
 24  \w     24.00 124.00   1.00    4.00    --   54.00  77.00  90.00  100
 25  \w     24.00 124.00   1.00    4.00    --   54.00  77.00   0.00  100
 26  \w     24.00 124.00   1.00    4.00    --   54.00  77.00 -90.00  100
 27  \w     24.00 124.00   1.00    4.00    --   54.00  77.00 120.00  100
 28  \w    -15.00  75.00   1.00    4.00    --   54.00 -57.00  30.00   90
 29  \w     24.00 124.00   1.00    4.00    --   54.00  77.00-150.00  100
 30  \w     23.00 111.00   1.00    4.00    --   54.00-125.00-150.00   88
 31  \w    -15.00  75.00   1.00    4.00    --   54.00 -57.00 -60.00   90
 32  \w     25.00 124.00   1.00    4.00    --   54.00  75.00 145.70   99
 33  \w      1.00  96.00   1.00    4.00    --   54.00 -99.00-150.00   95
 34  \w     24.00 124.00   1.00    4.00    --   54.00  77.00  30.00  100
 35  \w     24.00 124.00   1.00    4.00    --   54.00  77.00 -60.00  100
 36  \w     35.00 125.00   1.00    4.00    --   58.00  64.00 -35.86   90
 37  \w     34.00 126.00   1.00    4.00    --   58.00  68.00 144.39   92
 38  \w     29.00 128.00   1.00    4.00    --   58.00  75.00  29.59   99
 39  \w     31.00 127.00   1.00    4.00    --   58.00  71.00  61.73   96
 40  \w     35.00 126.00   1.00    4.00    --   58.00  66.00  85.44   91
 41  \w     28.00 128.00   1.00    4.00    --   58.00  77.00 167.92  100
 42  \w     35.00 131.00   1.00    4.00    --   62.00  72.00  -3.57   96
 43  \w     37.00 130.00   1.00    4.00    --   62.00  69.00-129.42   93
 44  \w     39.00 130.00   1.00    4.00    --   62.00  65.00-170.05   91
 45  \w     41.00 131.00   1.00    4.00    --   62.00  54.00 -57.75   90
 46  \w     33.00 132.00   1.00    4.00    --   62.00  76.00 150.25   99
 47  \w     37.00 136.00   1.00    4.00    --   66.00  76.00  24.37   99
 48  \w     41.00 134.00   1.00    4.00    --   66.00  69.00  55.28   93
 49  \w     37.00 136.00   1.00    4.00    --   66.00  76.00  91.35   99
 50  \w     39.00 135.00   1.00    4.00    --   66.00  71.00-154.18   96
 51  \w     44.00 134.00   1.00    4.00    --   66.00  63.00 -68.49   90
 52  \w     45.00 135.00   1.00    4.00    --   66.00  56.00-176.36   90
 53  \w     46.00 138.00   1.00    4.00    --   70.00  67.00  70.46   92
 54  \w     48.00 138.00   1.00    4.00    --   70.00  61.00 -96.93   90
 55  \w     45.00 142.00   1.00    4.00    --   70.00  41.00   5.88   97
 56  \w     42.00 140.00   1.00    4.00    --   70.00  74.00-146.12   98
 57  \w     44.00 144.00   1.00    4.00    --   74.00  77.00-143.80  100
 58  \w     53.00 143.00   1.00    4.00    --   74.00  55.00 179.59   90
 59  \w     46.00 144.00   1.00    4.00    --   74.00  74.00-177.70   98
 60  \w     49.00 142.00   1.00    4.00    --   74.00  69.00 -86.32   93
 61  \w     55.00 146.00   1.00    4.00    --   78.00  65.00 127.83   91
 62  \w     57.00 147.00   1.00    4.00    --   78.00  58.00 -29.71   90
 63  \w     49.00 148.00   1.00    4.00    --   78.00  75.00  71.58   99
 64  \w     48.00 148.00   1.00    4.00    --   78.00  77.00  -4.02  100
 65  \w     48.00 148.00   1.00    4.00    --   78.00  77.00 166.80  100
 66  \w     49.00 148.00   1.00    4.00    --   78.00  75.00 129.00   99
 67  \w     60.00 150.00   1.00   10.00    --   82.00  61.00-175.37   90
 68  \w     59.00 153.00   1.00   10.00    --   82.00  48.00  38.56   94
 69  \w     55.00 151.00   1.00   10.00    --   82.00  71.00-140.33   96
 70  \w     55.00 151.00   1.00   10.00    --   82.00  71.00  47.28   96
 71  \w     54.00 152.00   1.00   10.00    --   82.00  74.00  87.96   98
 72  \w     58.00 156.00   1.00   10.00    --   86.00  74.00-155.58   98
 73  \w     56.00 156.00   1.00   10.00    --   86.00  77.00  17.57  100
 74  \w     59.00 155.00   1.00   10.00    --   86.00  72.00 -38.82   96
 75  \w     57.00 156.00   1.00   10.00    --   86.00  75.00 -90.21   99
 76  \w     57.00 156.00   1.00   10.00    --   86.00  76.00 -45.91   99
 77  \w     61.00 160.00   1.00   10.00    --   90.00  75.00   8.45   99
 78  \w     61.00 160.00   1.00   10.00    --   90.00  76.00 157.31   99
 79  \w     62.00 159.00   1.00   10.00    --   90.00  73.00-139.41   97
 80  \w     61.00 160.00   1.00   10.00    --   90.00  76.00 -25.36   99
 81  \w     65.00 164.00   1.00   10.00    --   94.00  75.00-111.25   99
 82  \w     76.00 166.00   1.00   10.00    --   98.00  61.00 146.63   90
 83  \w     77.00 167.00   1.00   10.00    --   98.00  55.00 143.70   90
 84  \w     75.00 171.00   1.00   10.00    --  102.00  71.00  60.88   96
 85  \w     79.00 173.00   1.00   10.00    --  102.00  48.00 -29.19   94
 86  \w     80.00 177.00   1.00   10.00    --  108.00  73.00 145.96   97
 87  \w     85.00 176.00   1.00   10.00    --  108.00  65.00-100.72   91
 88  \w     81.00 177.00   1.00   10.00    --  108.00  71.00 -67.83   96
 89  \w     36.00 116.00   1.00   10.00    --  108.00-111.00-180.00   80
 90  \w     82.00 178.00   1.00   10.00    --  108.00  38.00 150.00   96
 91  \w     36.00 116.00   1.00   10.00    --  108.00-111.00  30.00   80
 92  \w     85.00 175.00   1.00   10.00    --  108.00  64.00-180.00   90
 93  \w     85.00 175.00   1.00   10.00    --  108.00  64.00  90.00   90
 94  \w     85.00 175.00   1.00   10.00    --  108.00  64.00 -30.00   90
 95  \w     78.00 178.00   1.00   10.00    --  108.00  77.00 150.00  100
 96  \w     78.00 178.00   1.00   10.00    --  108.00  77.00-150.00  100
 97  \w     78.00 178.00   1.00   10.00    --  108.00  77.00 -60.00  100
 98  \w     78.00 178.00   1.00   10.00    --  108.00  77.00  60.00  100
 99  \w     78.00 178.00   1.00   10.00    --  108.00  77.00  30.00  100
100  \w     78.00 178.00   1.00   10.00    --  108.00  77.00-120.00  100
101  \w     78.00 178.00   1.00   10.00    --  108.00  77.00 -90.00  100
102  \w     78.00 178.00   1.00   10.00    --  108.00  77.00   0.00  100
103  \w     78.00 178.00   1.00   10.00    --  108.00  77.00 120.00  100
104  \w     78.00 178.00   1.00   10.00    --  108.00  77.00-180.00  100
105  \w     36.00 116.00   1.00   10.00    --  108.00-111.00 120.00   80
106  \w    100.00 178.00   1.00   10.00    --  108.00 111.00 150.00   78
107  \w     36.00 146.00   1.00   10.00    --  108.00 -92.00-180.00  110
108  \w     85.00 175.00   1.00   10.00    --  108.00  64.00  30.00   90
109  \w     85.00 175.00   1.00   10.00    --  108.00  64.00-150.00   90
110  \w     85.00 175.00   1.00   10.00    --  108.00  64.00   0.00   90
111  \w     85.00 175.00   1.00   10.00    --  108.00  64.00 120.00   90
112  \w     78.00 178.00   1.00   10.00    --  108.00  77.00  90.00  100
113  \w    100.00 178.00   1.00   10.00    --  108.00 111.00  30.00   78
114  \w     78.00 178.00   1.00   10.00    --  108.00  77.00 -30.00  100
115  \w    100.00 178.00   1.00   10.00    --  108.00 111.00-180.00   78
116  \w     36.00 146.00   1.00   10.00    --  108.00 -92.00 120.00  110
117  \w     82.00 178.00   1.00   10.00    --  108.00  38.00 120.00   96
118  \w     36.00 116.00   1.00   10.00    --  108.00-111.00   0.00   80
119  \w     82.00 178.00   1.00   10.00    --  108.00  38.00  60.00   96
120  \w     82.00 178.00   1.00   10.00    --  108.00  38.00 -30.00   96
121  \w     82.00 178.00   1.00   10.00    --  108.00  38.00-120.00   96
122  \w     85.00 175.00   1.00   10.00    --  108.00  64.00-120.00   90
123  \w    100.00 178.00   1.00   10.00    --  108.00 111.00 -30.00   78
124  \w     80.00 178.00   1.00   10.00    --  108.00  74.00 -19.83   98
125  \f      0.00  97.00   1.00    1.00   0.00   0.00 -40.00    --    97
126  \f      0.00 270.00   1.00    0.20   0.00   0.00   0.00    --   270
;
_diffrn_measurement_device 'four-circle diffractometer'
_diffrn_measurement_device_type 'Agilent SuperNova, Dual, Cu at zero, Eos'
_diffrn_measurement_method '\w and \f scans'
_diffrn_measurement_specimen_support 'polyimid foil'
_diffrn_orient_matrix_type 'CrysAlisPro convention (1999,Acta A55,543-557)'
_diffrn_orient_matrix_UB_11 -0.0779749000
_diffrn_orient_matrix_UB_12 -0.0063661000
_diffrn_orient_matrix_UB_13 0.0180867000
_diffrn_orient_matrix_UB_21 0.0085173000
_diffrn_orient_matrix_UB_22 -0.1653256000
_diffrn_orient_matrix_UB_23 0.0071041000
_diffrn_orient_matrix_UB_31 0.0483596000
_diffrn_orient_matrix_UB_32 0.0189206000
_diffrn_orient_matrix_UB_33 0.0682671000
_diffrn_radiation_monochromator mirror
_diffrn_radiation_probe x-ray
_diffrn_radiation_type 'Cu K\a'
_diffrn_radiation_wavelength 1.54184
_diffrn_reflns_av_R_equivalents 0.0472
_diffrn_reflns_av_unetI/netI 0.0134
_diffrn_reflns_Laue_measured_fraction_full 1.000
_diffrn_reflns_Laue_measured_fraction_max 0.997
_diffrn_reflns_limit_h_max 21
_diffrn_reflns_limit_h_min -21
_diffrn_reflns_limit_k_max 11
_diffrn_reflns_limit_k_min -11
_diffrn_reflns_limit_l_max 27
_diffrn_reflns_limit_l_min -27
_diffrn_reflns_number 175052
_diffrn_reflns_point_group_measured_fraction_full 1.000
_diffrn_reflns_point_group_measured_fraction_max 0.997
_diffrn_reflns_theta_full 67.684
_diffrn_reflns_theta_max 70.926
_diffrn_reflns_theta_min 3.789
_diffrn_source 'microfocus X-Ray tube'
_diffrn_source_type 'Agilent SuperNova (Cu) X-ray Source'
_exptl_absorpt_coefficient_mu 0.508
_exptl_absorpt_correction_T_max 1.155
_exptl_absorpt_correction_T_min 0.924
_exptl_absorpt_correction_type multi-scan
_exptl_absorpt_process_details
;
CrysAlisPro 1.171.38.46 (Rigaku Oxford Diffraction, 2015)
Spherical absorption correction
 using equivalent radius and absorption coefficient.
Empirical absorption correction using spherical harmonics,
 implemented in SCALE3 ABSPACK scaling algorithm.
;
_exptl_crystal_colour colourless
_exptl_crystal_colour_primary colourless
_exptl_crystal_density_diffrn 1.178
_exptl_crystal_description plate
_exptl_crystal_F_000 1324
_exptl_crystal_size_max 0.150
_exptl_crystal_size_mid 0.109
_exptl_crystal_size_min 0.017
_refine_diff_density_max 0.698
_refine_diff_density_min -0.668
_refine_diff_density_rms 0.042
_refine_ls_extinction_method none
_refine_ls_goodness_of_fit_ref 1.042
_refine_ls_hydrogen_treatment constr
_refine_ls_matrix_type full
_refine_ls_number_parameters 460
_refine_ls_number_reflns 6766
_refine_ls_number_restraints 22
_refine_ls_restrained_S_all 1.073
_refine_ls_R_factor_all 0.0545
_refine_ls_R_factor_gt 0.0497
_refine_ls_shift/su_max 0.001
_refine_ls_shift/su_mean 0.000
_refine_ls_structure_factor_coef Fsqd
_refine_ls_weighting_details 'w=1/[\s^2^(Fo^2^)+(0.0468P)^2^+2.4013P] where P=(Fo^2^+2Fc^2^)/3'
_refine_ls_weighting_scheme calc
_refine_ls_wR_factor_gt 0.1152
_refine_ls_wR_factor_ref 0.1185
_reflns_Friedel_coverage 0.000
_reflns_number_gt 6216
_reflns_number_total 6766
_reflns_threshold_expression 'I > 2\s(I)'
_cod_data_source_file c8cc00478a2.cif
_cod_data_source_block ga_ff22
_cod_depositor_comments 'Adding full bibliography for 7121234--7121240.cif.'
_cod_original_formula_sum 'C47.50 H39 N'
_cod_database_code 7121237
_audit_block_refno 2982
_audit_block_usercomment 'FF465, plate, colourless'
_shelx_space_group_comment
;
The symmetry employed for this shelxl refinement is uniquely defined
by the following loop, which should always be used as a source of
symmetry information in preference to the above space-group names.
They are only intended as comments.
;
_shelx_estimated_absorpt_t_max 0.951
_shelx_estimated_absorpt_t_min 0.951
_reflns_odcompleteness_completeness 99.96
_reflns_odcompleteness_iscentric 1
_reflns_odcompleteness_theta 66.97
_shelxl_version_number 2017/1
_olex2_refinement_description
;
1. Fixed Uiso
 At 1.2 times of:
  All C(H) groups, All C(H,H) groups
 At 1.5 times of:
  All C(H,H,H) groups
2. Restrained distances
 C81-C82 = C84-C85
 1.5 with sigma of 0.01
 C82-C83 = C83-C84
 1.5 with sigma of 0.01
 C81-C83 = C82-C84 = C83-C85
 2.53 with sigma of 0.02
3. Rigid body (RIGU) restrains
 C81, C82, C83, C84
 with sigma for 1-2 distances of 0.004 and sigma for 1-3 distances of 0.004
4. Others
 Fixed Sof: C81(0.5) H81A(0.5) H81B(0.5) H81C(0.5) C82(0.5) H82A(0.5)
 H82B(0.5) C83(0.5) H83A(0.5) H83B(0.5) C84(0.5) H84A(0.5) H84B(0.5) C85(0.5)
 H85A(0.5) H85B(0.5) H85C(0.5)
5.a Secondary CH2 refined with riding coordinates:
 C82(H82A,H82B), C83(H83A,H83B), C84(H84A,H84B)
5.b Me refined with riding coordinates:
 C81(H81A,H81B,H81C), C85(H85A,H85B,H85C)
5.c Aromatic/amide H refined with riding coordinates:
 C2(H2), C3(H3), C4(H4), C9(H9), C10(H10), C11(H11), C12(H12), C13(H13),
 C15(H15), C16(H16), C17(H17), C18(H18), C19(H19), C21(H21), C22(H22), C23(H23),
  C24(H24), C25(H25), C29(H29), C30(H30), C31(H31), C32(H32), C33(H33),
 C35(H35), C36(H36), C37(H37), C38(H38), C39(H39), C41(H41), C42(H42), C43(H43),
  C44(H44), C45(H45)
;
_olex2_submission_special_instructions 'No special instructions were received'
_oxdiff_exptl_absorpt_empirical_details
;
Empirical correction (ABSPACK) includes:
- Absorption correction using spherical harmonics
- Frame scaling
- Detector area scaling
;
_cell_oxdiff_length_a 17.5162(3)
_cell_oxdiff_length_b 9.25115(10)
_cell_oxdiff_length_c 22.7404(4)
_cell_oxdiff_angle_alpha 90.0065(11)
_cell_oxdiff_angle_beta 107.3603(14)
_cell_oxdiff_angle_gamma 90.0097(11)
_cell_oxdiff_volume 3517.12(9)
_cell_oxdiff_measurement_reflns_used 56452

loop_
_symmetry_equiv_pos_as_xyz
'x, y, z'
'-x+1/2, y+1/2, -z+1/2'
'-x, -y, -z'
'x-1/2, -y-1/2, z-1/2'

loop_
_atom_site_label
_atom_site_type_symbol
_atom_site_fract_x
_atom_site_fract_y
_atom_site_fract_z
_atom_site_U_iso_or_equiv
_atom_site_adp_type
_atom_site_occupancy
_atom_site_site_symmetry_order
_atom_site_calc_flag
_atom_site_refinement_flags_posn
_atom_site_refinement_flags_adp
_atom_site_refinement_flags_occupancy
_atom_site_disorder_assembly
_atom_site_disorder_group
N1 N 0.01532(7) 0.19098(13) 0.65620(5) 0.0195(2) Uani 1 1 d . . . . .
C1 C -0.04006(8) 0.25118(15) 0.67849(6) 0.0201(3) Uani 1 1 d . . . . .
C2 C -0.03258(9) 0.39076(16) 0.70254(7) 0.0239(3) Uani 1 1 d . . . . .
H2 H -0.072827 0.429996 0.718065 0.029 Uiso 1 1 calc R . . . .
C3 C 0.03419(9) 0.47139(16) 0.70350(7) 0.0248(3) Uani 1 1 d . . . . .
H3 H 0.040286 0.567174 0.719296 0.030 Uiso 1 1 calc R . . . .
C4 C 0.09202(8) 0.41032(16) 0.68107(7) 0.0226(3) Uani 1 1 d . . . . .
H4 H 0.138731 0.462946 0.681462 0.027 Uiso 1 1 calc R . . . .
C5 C 0.08026(8) 0.27022(15) 0.65796(6) 0.0190(3) Uani 1 1 d . . . . .
C6 C -0.10977(8) 0.15543(15) 0.67663(6) 0.0202(3) Uani 1 1 d . . . . .
C7 C -0.18624(9) 0.19517(16) 0.64836(7) 0.0221(3) Uani 1 1 d . . . . .
C8 C -0.08703(8) 0.01481(16) 0.70918(7) 0.0219(3) Uani 1 1 d . . . . .
C9 C -0.03024(10) 0.01336(18) 0.76735(8) 0.0312(4) Uani 1 1 d . . . . .
H9 H -0.004662 0.100837 0.784441 0.037 Uiso 1 1 calc R . . . .
C10 C -0.01082(11) -0.1143(2) 0.80039(9) 0.0405(4) Uani 1 1 d . . . . .
H10 H 0.027686 -0.113753 0.839969 0.049 Uiso 1 1 calc R . . . .
C11 C -0.04739(11) -0.24277(19) 0.77589(9) 0.0396(4) Uani 1 1 d . . . . .
H11 H -0.035180 -0.329822 0.798968 0.048 Uiso 1 1 calc R . . . .
C12 C -0.10184(10) -0.24329(18) 0.71753(9) 0.0344(4) Uani 1 1 d . . . . .
H12 H -0.126296 -0.331395 0.700177 0.041 Uiso 1 1 calc R . . . .
C13 C -0.12081(9) -0.11622(16) 0.68436(7) 0.0259(3) Uani 1 1 d . . . . .
H13 H -0.157461 -0.118345 0.644016 0.031 Uiso 1 1 calc R . . . .
C14 C -0.20721(9) 0.33636(17) 0.61587(7) 0.0290(3) Uani 1 1 d . . . . .
C15 C -0.17063(11) 0.3853(2) 0.57301(9) 0.0441(5) Uani 1 1 d . . . . .
H15 H -0.133955 0.324879 0.561087 0.053 Uiso 1 1 calc R . . . .
C16 C -0.18796(15) 0.5231(3) 0.54761(11) 0.0675(8) Uani 1 1 d . . . . .
H16 H -0.162931 0.556212 0.518360 0.081 Uiso 1 1 calc R . . . .
C17 C -0.24091(17) 0.6116(2) 0.56451(13) 0.0761(10) Uani 1 1 d . . . . .
H17 H -0.250837 0.706594 0.548157 0.091 Uiso 1 1 calc R . . . .
C18 C -0.27954(15) 0.5622(2) 0.60519(12) 0.0647(7) Uani 1 1 d . . . . .
H18 H -0.317018 0.622542 0.616150 0.078 Uiso 1 1 calc R . . . .
C19 C -0.26391(11) 0.42466(19) 0.63021(9) 0.0413(4) Uani 1 1 d . . . . .
H19 H -0.291950 0.390228 0.657281 0.050 Uiso 1 1 calc R . . . .
C20 C -0.25557(8) 0.10084(16) 0.64837(7) 0.0234(3) Uani 1 1 d . . . . .
C21 C -0.31056(9) 0.06198(19) 0.59246(8) 0.0318(4) Uani 1 1 d . . . . .
H21 H -0.306003 0.101504 0.555098 0.038 Uiso 1 1 calc R . . . .
C22 C -0.37196(10) -0.0342(2) 0.59102(9) 0.0382(4) Uani 1 1 d . . . . .
H22 H -0.408944 -0.060571 0.552669 0.046 Uiso 1 1 calc R . . . .
C23 C -0.37956(10) -0.0916(2) 0.64502(9) 0.0382(4) Uani 1 1 d . . . . .
H23 H -0.421278 -0.158138 0.643889 0.046 Uiso 1 1 calc R . . . .
C24 C -0.32606(10) -0.0517(2) 0.70079(9) 0.0360(4) Uani 1 1 d . . . . .
H24 H -0.331048 -0.091085 0.738042 0.043 Uiso 1 1 calc R . . . .
C25 C -0.26516(9) 0.04563(18) 0.70257(8) 0.0292(3) Uani 1 1 d . . . . .
H25 H -0.229712 0.074764 0.741146 0.035 Uiso 1 1 calc R . . . .
C26 C 0.13946(8) 0.20430(15) 0.63009(6) 0.0198(3) Uani 1 1 d . . . . .
C27 C 0.21493(8) 0.17635(15) 0.66531(7) 0.0201(3) Uani 1 1 d . . . . .
C28 C 0.10720(8) 0.18046(16) 0.56247(7) 0.0219(3) Uani 1 1 d . . . . .
C29 C 0.12646(9) 0.05743(18) 0.53440(7) 0.0279(3) Uani 1 1 d . . . . .
H29 H 0.163217 -0.010966 0.558382 0.034 Uiso 1 1 calc R . . . .
C30 C 0.09239(10) 0.0341(2) 0.47175(8) 0.0348(4) Uani 1 1 d . . . . .
H30 H 0.105820 -0.050345 0.453221 0.042 Uiso 1 1 calc R . . . .
C31 C 0.03909(9) 0.1327(2) 0.43608(8) 0.0365(4) Uani 1 1 d . . . . .
H31 H 0.016056 0.116273 0.393181 0.044 Uiso 1 1 calc R . . . .
C32 C 0.01946(10) 0.2553(2) 0.46318(7) 0.0340(4) Uani 1 1 d . . . . .
H32 H -0.016705 0.323984 0.438768 0.041 Uiso 1 1 calc R . . . .
C33 C 0.05255(9) 0.27836(18) 0.52606(7) 0.0270(3) Uani 1 1 d . . . . .
H33 H 0.037799 0.361764 0.544501 0.032 Uiso 1 1 calc R . . . .
C34 C 0.23870(8) 0.18449(15) 0.73394(7) 0.0211(3) Uani 1 1 d . . . . .
C35 C 0.30930(9) 0.25456(16) 0.76665(7) 0.0244(3) Uani 1 1 d . . . . .
H35 H 0.342450 0.296591 0.744979 0.029 Uiso 1 1 calc R . . . .
C36 C 0.33150(10) 0.26341(17) 0.83046(7) 0.0306(4) Uani 1 1 d . . . . .
H36 H 0.378645 0.314361 0.851988 0.037 Uiso 1 1 calc R . . . .
C37 C 0.28533(11) 0.19841(19) 0.86292(8) 0.0344(4) Uani 1 1 d . . . . .
H37 H 0.301062 0.203426 0.906624 0.041 Uiso 1 1 calc R . . . .
C38 C 0.21603(10) 0.12597(18) 0.83119(7) 0.0310(4) Uani 1 1 d . . . . .
H38 H 0.184536 0.080152 0.853297 0.037 Uiso 1 1 calc R . . . .
C39 C 0.19237(9) 0.12001(16) 0.76730(7) 0.0251(3) Uani 1 1 d . . . . .
H39 H 0.144217 0.071641 0.745998 0.030 Uiso 1 1 calc R . . . .
C40 C 0.28044(8) 0.13727(16) 0.63867(7) 0.0215(3) Uani 1 1 d . . . . .
C41 C 0.29811(9) 0.22502(18) 0.59464(7) 0.0269(3) Uani 1 1 d . . . . .
H41 H 0.267770 0.310230 0.580862 0.032 Uiso 1 1 calc R . . . .
C42 C 0.35988(9) 0.1884(2) 0.57081(8) 0.0349(4) Uani 1 1 d . . . . .
H42 H 0.371668 0.248942 0.540901 0.042 Uiso 1 1 calc R . . . .
C43 C 0.40434(10) 0.0644(2) 0.59040(8) 0.0391(4) Uani 1 1 d . . . . .
H43 H 0.446211 0.039241 0.573724 0.047 Uiso 1 1 calc R . . . .
C44 C 0.38758(10) -0.0226(2) 0.63428(8) 0.0353(4) Uani 1 1 d . . . . .
H44 H 0.418036 -0.107857 0.647812 0.042 Uiso 1 1 calc R . . . .
C45 C 0.32642(9) 0.01384(18) 0.65871(7) 0.0270(3) Uani 1 1 d . . . . .
H45 H 0.315825 -0.045864 0.689358 0.032 Uiso 1 1 calc R . . . .
C81 C 0.5708(8) 0.3065(10) 0.4633(6) 0.148(5) Uani 0.5 1 d D U P A -1
H81A H 0.589601 0.289526 0.427374 0.222 Uiso 0.5 1 calc R . P A -1
H81B H 0.616818 0.311056 0.500530 0.222 Uiso 0.5 1 calc R . P A -1
H81C H 0.535451 0.227376 0.467141 0.222 Uiso 0.5 1 calc R . P A -1
C82 C 0.5265(6) 0.4447(9) 0.4555(4) 0.129(3) Uani 0.5 1 d D U P A -1
H82A H 0.479535 0.442105 0.418216 0.154 Uiso 0.5 1 calc R . P A -1
H82B H 0.561410 0.526308 0.451813 0.154 Uiso 0.5 1 calc R . P A -1
C83 C 0.5003(5) 0.4600(8) 0.5138(5) 0.159(5) Uani 0.5 1 d D U P A -1
H83A H 0.545269 0.447749 0.551995 0.191 Uiso 0.5 1 calc R . P A -1
H83B H 0.456159 0.393319 0.513970 0.191 Uiso 0.5 1 calc R . P A -1
C84 C 0.4722(4) 0.6196(6) 0.5025(2) 0.094(3) Uani 0.5 1 d D U P A -1
H84A H 0.517735 0.686429 0.518917 0.113 Uiso 0.5 1 calc R . P A -1
H84B H 0.448400 0.638420 0.457942 0.113 Uiso 0.5 1 calc R . P A -1
C85 C 0.4111(7) 0.6394(9) 0.5358(4) 0.231(11) Uani 0.5 1 d D . P A -1
H85A H 0.391080 0.738955 0.530334 0.346 Uiso 0.5 1 calc R . P A -1
H85B H 0.366616 0.572238 0.519180 0.346 Uiso 0.5 1 calc R . P A -1
H85C H 0.435572 0.619985 0.579822 0.346 Uiso 0.5 1 calc R . P A -1

loop_
_atom_site_aniso_label
_atom_site_aniso_U_11
_atom_site_aniso_U_22
_atom_site_aniso_U_33
_atom_site_aniso_U_23
_atom_site_aniso_U_13
_atom_site_aniso_U_12
N1 0.0184(6) 0.0212(6) 0.0181(6) -0.0010(5) 0.0043(5) -0.0006(5)
C1 0.0184(7) 0.0228(7) 0.0185(7) 0.0012(6) 0.0048(5) -0.0005(5)
C2 0.0233(7) 0.0233(7) 0.0274(8) -0.0028(6) 0.0110(6) 0.0006(6)
C3 0.0256(7) 0.0208(7) 0.0282(8) -0.0047(6) 0.0083(6) -0.0019(6)
C4 0.0192(7) 0.0241(7) 0.0235(7) -0.0020(6) 0.0050(6) -0.0039(6)
C5 0.0169(6) 0.0223(7) 0.0160(7) -0.0002(5) 0.0021(5) -0.0004(5)
C6 0.0208(7) 0.0215(7) 0.0197(7) -0.0019(6) 0.0082(6) -0.0012(6)
C7 0.0220(7) 0.0233(7) 0.0211(7) -0.0002(6) 0.0064(6) -0.0008(6)
C8 0.0188(7) 0.0238(7) 0.0253(7) 0.0012(6) 0.0099(6) 0.0008(6)
C9 0.0302(8) 0.0281(8) 0.0310(9) 0.0015(7) 0.0024(7) -0.0019(7)
C10 0.0404(10) 0.0381(10) 0.0345(10) 0.0093(8) -0.0019(8) 0.0040(8)
C11 0.0440(10) 0.0266(8) 0.0465(11) 0.0120(8) 0.0109(8) 0.0075(7)
C12 0.0357(9) 0.0218(8) 0.0449(10) 0.0009(7) 0.0109(8) 0.0018(7)
C13 0.0237(7) 0.0247(7) 0.0299(8) -0.0009(6) 0.0088(6) 0.0018(6)
C14 0.0255(8) 0.0244(8) 0.0294(8) 0.0029(6) -0.0034(6) -0.0029(6)
C15 0.0381(10) 0.0474(11) 0.0377(10) 0.0180(9) -0.0028(8) -0.0116(8)
C16 0.0599(14) 0.0638(15) 0.0549(14) 0.0357(12) -0.0190(11) -0.0275(13)
C17 0.0836(18) 0.0306(11) 0.0721(17) 0.0187(11) -0.0409(15) -0.0111(12)
C18 0.0669(15) 0.0313(10) 0.0656(15) -0.0046(11) -0.0265(12) 0.0149(10)
C19 0.0362(9) 0.0304(9) 0.0440(11) -0.0048(8) -0.0082(8) 0.0074(7)
C20 0.0173(7) 0.0231(7) 0.0308(8) -0.0006(6) 0.0089(6) 0.0029(6)
C21 0.0240(8) 0.0374(9) 0.0327(9) 0.0016(7) 0.0066(7) -0.0025(7)
C22 0.0240(8) 0.0444(10) 0.0441(10) -0.0071(8) 0.0067(7) -0.0073(7)
C23 0.0235(8) 0.0378(9) 0.0584(12) -0.0038(8) 0.0201(8) -0.0071(7)
C24 0.0294(8) 0.0422(10) 0.0443(10) 0.0039(8) 0.0230(8) -0.0001(7)
C25 0.0227(7) 0.0366(9) 0.0318(8) -0.0018(7) 0.0134(6) 0.0010(6)
C26 0.0198(7) 0.0198(7) 0.0202(7) -0.0018(5) 0.0065(6) -0.0031(5)
C27 0.0200(7) 0.0184(6) 0.0217(7) -0.0007(5) 0.0059(6) -0.0018(5)
C28 0.0169(6) 0.0282(7) 0.0207(7) -0.0034(6) 0.0057(6) -0.0056(6)
C29 0.0227(7) 0.0329(8) 0.0279(8) -0.0064(7) 0.0071(6) -0.0020(6)
C30 0.0282(8) 0.0468(10) 0.0302(9) -0.0165(8) 0.0100(7) -0.0036(7)
C31 0.0237(8) 0.0621(12) 0.0220(8) -0.0120(8) 0.0041(6) -0.0037(8)
C32 0.0242(8) 0.0506(10) 0.0239(8) -0.0007(7) 0.0024(6) 0.0022(7)
C33 0.0225(7) 0.0337(8) 0.0239(8) -0.0034(6) 0.0054(6) 0.0006(6)
C34 0.0219(7) 0.0185(7) 0.0216(7) -0.0003(6) 0.0045(6) 0.0034(5)
C35 0.0222(7) 0.0216(7) 0.0266(8) -0.0003(6) 0.0028(6) 0.0033(6)
C36 0.0282(8) 0.0286(8) 0.0277(8) -0.0048(7) -0.0030(6) 0.0059(6)
C37 0.0435(10) 0.0347(9) 0.0209(8) -0.0003(7) 0.0031(7) 0.0126(7)
C38 0.0397(9) 0.0292(8) 0.0267(8) 0.0057(7) 0.0141(7) 0.0081(7)
C39 0.0266(7) 0.0224(7) 0.0265(8) 0.0009(6) 0.0082(6) 0.0029(6)
C40 0.0165(6) 0.0266(7) 0.0195(7) -0.0034(6) 0.0025(5) -0.0017(6)
C41 0.0219(7) 0.0334(8) 0.0242(8) 0.0016(6) 0.0048(6) -0.0017(6)
C42 0.0240(8) 0.0560(11) 0.0253(8) 0.0030(8) 0.0083(6) -0.0052(7)
C43 0.0215(8) 0.0671(12) 0.0297(9) -0.0054(9) 0.0094(7) 0.0072(8)
C44 0.0266(8) 0.0464(10) 0.0310(9) -0.0019(8) 0.0056(7) 0.0121(7)
C45 0.0238(7) 0.0316(8) 0.0243(8) -0.0009(6) 0.0052(6) 0.0026(6)
C81 0.241(12) 0.084(7) 0.104(7) -0.063(6) 0.028(7) -0.034(6)
C82 0.173(9) 0.104(6) 0.149(8) -0.026(6) 0.111(7) -0.042(6)
C83 0.108(5) 0.159(8) 0.273(12) -0.116(8) 0.151(7) -0.097(6)
C84 0.142(6) 0.108(5) 0.020(2) 0.004(3) 0.005(3) -0.095(5)
C85 0.49(3) 0.049(5) 0.058(5) -0.021(4) -0.066(10) 0.075(10)

loop_
_atom_type_symbol
_atom_type_description
_atom_type_scat_dispersion_real
_atom_type_scat_dispersion_imag
_atom_type_scat_source
C C 0.0181 0.0091 'International Tables Vol C Tables 4.2.6.8 and 6.1.1.4'
H H 0.0000 0.0000 'International Tables Vol C Tables 4.2.6.8 and 6.1.1.4'
N N 0.0311 0.0180 'International Tables Vol C Tables 4.2.6.8 and 6.1.1.4'

loop_
_exptl_crystal_face_index_h
_exptl_crystal_face_index_k
_exptl_crystal_face_index_l
_exptl_crystal_face_perp_dist
3 0 12 0.0547
-3 0 -12 0.0547
-2 6 0 0.0644
1 -6 0 0.0766
-11 -1 9 0.0122
11 1 -9 0.0052

loop_
_geom_angle_atom_site_label_1
_geom_angle_atom_site_label_2
_geom_angle_atom_site_label_3
_geom_angle
C1 N1 C5 117.61(12)
N1 C1 C2 122.60(13)
N1 C1 C6 114.77(12)
C2 C1 C6 122.62(12)
C1 C2 H2 120.4
C3 C2 C1 119.11(13)
C3 C2 H2 120.4
C2 C3 H3 120.5
C2 C3 C4 118.91(14)
C4 C3 H3 120.5
C3 C4 H4 120.7
C3 C4 C5 118.54(13)
C5 C4 H4 120.7
N1 C5 C4 123.24(13)
N1 C5 C26 116.91(12)
C4 C5 C26 119.76(12)
C7 C6 C1 122.41(13)
C7 C6 C8 123.58(13)
C8 C6 C1 114.01(12)
C6 C7 C14 122.41(13)
C6 C7 C20 122.05(13)
C14 C7 C20 115.54(12)
C9 C8 C6 119.17(13)
C13 C8 C6 122.69(13)
C13 C8 C9 118.13(14)
C8 C9 H9 119.6
C10 C9 C8 120.73(15)
C10 C9 H9 119.6
C9 C10 H10 119.9
C11 C10 C9 120.22(16)
C11 C10 H10 119.9
C10 C11 H11 120.3
C12 C11 C10 119.49(16)
C12 C11 H11 120.3
C11 C12 H12 119.8
C13 C12 C11 120.32(16)
C13 C12 H12 119.8
C8 C13 H13 119.5
C12 C13 C8 121.01(15)
C12 C13 H13 119.5
C15 C14 C7 122.31(16)
C15 C14 C19 118.77(17)
C19 C14 C7 118.89(15)
C14 C15 H15 120.1
C14 C15 C16 119.9(2)
C16 C15 H15 120.1
C15 C16 H16 119.7
C17 C16 C15 120.6(2)
C17 C16 H16 119.7
C16 C17 H17 120.0
C16 C17 C18 119.9(2)
C18 C17 H17 120.0
C17 C18 H18 119.9
C17 C18 C19 120.2(2)
C19 C18 H18 119.9
C14 C19 H19 119.8
C18 C19 C14 120.5(2)
C18 C19 H19 119.8
C21 C20 C7 119.36(14)
C25 C20 C7 121.86(14)
C25 C20 C21 118.73(14)
C20 C21 H21 119.8
C22 C21 C20 120.41(16)
C22 C21 H21 119.8
C21 C22 H22 119.8
C23 C22 C21 120.35(17)
C23 C22 H22 119.8
C22 C23 H23 120.2
C22 C23 C24 119.61(15)
C24 C23 H23 120.2
C23 C24 H24 119.8
C23 C24 C25 120.30(16)
C25 C24 H24 119.8
C20 C25 H25 119.7
C24 C25 C20 120.54(16)
C24 C25 H25 119.7
C27 C26 C5 120.41(13)
C27 C26 C28 125.94(13)
C28 C26 C5 113.61(12)
C26 C27 C34 121.91(13)
C26 C27 C40 122.73(13)
C34 C27 C40 115.36(12)
C29 C28 C26 121.65(14)
C29 C28 C33 118.34(14)
C33 C28 C26 119.89(13)
C28 C29 H29 119.7
C30 C29 C28 120.54(15)
C30 C29 H29 119.7
C29 C30 H30 119.7
C31 C30 C29 120.56(16)
C31 C30 H30 119.7
C30 C31 H31 120.2
C30 C31 C32 119.62(15)
C32 C31 H31 120.2
C31 C32 H32 120.0
C31 C32 C33 120.10(16)
C33 C32 H32 120.0
C28 C33 H33 119.6
C32 C33 C28 120.82(15)
C32 C33 H33 119.6
C35 C34 C27 120.41(13)
C35 C34 C39 118.25(14)
C39 C34 C27 121.32(13)
C34 C35 H35 119.6
C36 C35 C34 120.72(15)
C36 C35 H35 119.6
C35 C36 H36 119.8
C37 C36 C35 120.39(15)
C37 C36 H36 119.8
C36 C37 H37 120.2
C36 C37 C38 119.53(15)
C38 C37 H37 120.2
C37 C38 H38 119.8
C37 C38 C39 120.36(15)
C39 C38 H38 119.8
C34 C39 H39 119.6
C38 C39 C34 120.70(15)
C38 C39 H39 119.6
C41 C40 C27 120.87(13)
C45 C40 C27 120.33(13)
C45 C40 C41 118.78(14)
C40 C41 H41 119.8
C42 C41 C40 120.30(15)
C42 C41 H41 119.8
C41 C42 H42 119.8
C43 C42 C41 120.37(16)
C43 C42 H42 119.8
C42 C43 H43 120.1
C44 C43 C42 119.72(15)
C44 C43 H43 120.1
C43 C44 H44 119.9
C43 C44 C45 120.26(16)
C45 C44 H44 119.9
C40 C45 H45 119.7
C44 C45 C40 120.56(15)
C44 C45 H45 119.7
H81A C81 H81B 109.5
H81A C81 H81C 109.5
H81B C81 H81C 109.5
C82 C81 H81A 109.5
C82 C81 H81B 109.5
C82 C81 H81C 109.5
C81 C82 H82A 110.8
C81 C82 H82B 110.8
C81 C82 C83 104.9(8)
H82A C82 H82B 108.8
C83 C82 H82A 110.8
C83 C82 H82B 110.8
C82 C83 H83A 112.5
C82 C83 H83B 112.5
C82 C83 C84 96.2(7)
H83A C83 H83B 110.0
C84 C83 H83A 112.5
C84 C83 H83B 112.5
C83 C84 H84A 110.6
C83 C84 H84B 110.6
H84A C84 H84B 108.7
C85 C84 C83 105.8(5)
C85 C84 H84A 110.6
C85 C84 H84B 110.6
C84 C85 H85A 109.5
C84 C85 H85B 109.5
C84 C85 H85C 109.5
H85A C85 H85B 109.5
H85A C85 H85C 109.5
H85B C85 H85C 109.5

loop_
_geom_bond_atom_site_label_1
_geom_bond_atom_site_label_2
_geom_bond_distance
N1 C1 1.3426(18)
N1 C5 1.3438(18)
C1 C2 1.393(2)
C1 C6 1.4990(19)
C2 H2 0.9500
C2 C3 1.382(2)
C3 H3 0.9500
C3 C4 1.384(2)
C4 H4 0.9500
C4 C5 1.390(2)
C5 C26 1.4974(19)
C6 C7 1.352(2)
C6 C8 1.491(2)
C7 C14 1.491(2)
C7 C20 1.496(2)
C8 C9 1.398(2)
C8 C13 1.392(2)
C9 H9 0.9500
C9 C10 1.387(2)
C10 H10 0.9500
C10 C11 1.385(3)
C11 H11 0.9500
C11 C12 1.384(3)
C12 H12 0.9500
C12 C13 1.382(2)
C13 H13 0.9500
C14 C15 1.392(3)
C14 C19 1.398(2)
C15 H15 0.9500
C15 C16 1.396(3)
C16 H16 0.9500
C16 C17 1.375(4)
C17 H17 0.9500
C17 C18 1.377(4)
C18 H18 0.9500
C18 C19 1.387(3)
C19 H19 0.9500
C20 C21 1.394(2)
C20 C25 1.390(2)
C21 H21 0.9500
C21 C22 1.389(2)
C22 H22 0.9500
C22 C23 1.381(3)
C23 H23 0.9500
C23 C24 1.383(3)
C24 H24 0.9500
C24 C25 1.387(2)
C25 H25 0.9500
C26 C27 1.350(2)
C26 C28 1.488(2)
C27 C34 1.492(2)
C27 C40 1.4935(19)
C28 C29 1.395(2)
C28 C33 1.396(2)
C29 H29 0.9500
C29 C30 1.387(2)
C30 H30 0.9500
C30 C31 1.382(3)
C31 H31 0.9500
C31 C32 1.383(3)
C32 H32 0.9500
C32 C33 1.390(2)
C33 H33 0.9500
C34 C35 1.398(2)
C34 C39 1.399(2)
C35 H35 0.9500
C35 C36 1.388(2)
C36 H36 0.9500
C36 C37 1.385(3)
C37 H37 0.9500
C37 C38 1.386(3)
C38 H38 0.9500
C38 C39 1.388(2)
C39 H39 0.9500
C40 C41 1.394(2)
C40 C45 1.393(2)
C41 H41 0.9500
C41 C42 1.389(2)
C42 H42 0.9500
C42 C43 1.384(3)
C43 H43 0.9500
C43 C44 1.380(3)
C44 H44 0.9500
C44 C45 1.388(2)
C45 H45 0.9500
C81 H81A 0.9800
C81 H81B 0.9800
C81 H81C 0.9800
C81 C82 1.478(8)
C82 H82A 0.9900
C82 H82B 0.9900
C82 C83 1.534(8)
C83 H83A 0.9900
C83 H83B 0.9900
C83 C84 1.553(8)
C84 H84A 0.9900
C84 H84B 0.9900
C84 C85 1.496(9)
C85 H85A 0.9800
C85 H85B 0.9800
C85 H85C 0.9800

loop_
_geom_torsion_atom_site_label_1
_geom_torsion_atom_site_label_2
_geom_torsion_atom_site_label_3
_geom_torsion_atom_site_label_4
_geom_torsion
N1 C1 C2 C3 0.2(2)
N1 C1 C6 C7 -124.46(15)
N1 C1 C6 C8 56.24(16)
N1 C5 C26 C27 -117.44(15)
N1 C5 C26 C28 64.67(16)
C1 N1 C5 C4 -0.6(2)
C1 N1 C5 C26 -177.07(12)
C1 C2 C3 C4 -0.6(2)
C1 C6 C7 C14 1.1(2)
C1 C6 C7 C20 -178.10(13)
C1 C6 C8 C9 45.11(18)
C1 C6 C8 C13 -135.69(14)
C2 C1 C6 C7 56.7(2)
C2 C1 C6 C8 -122.61(15)
C2 C3 C4 C5 0.5(2)
C3 C4 C5 N1 0.1(2)
C3 C4 C5 C26 176.53(13)
C4 C5 C26 C27 65.92(19)
C4 C5 C26 C28 -111.97(15)
C5 N1 C1 C2 0.4(2)
C5 N1 C1 C6 -178.45(12)
C5 C26 C27 C34 11.0(2)
C5 C26 C27 C40 -168.15(13)
C5 C26 C28 C29 -141.30(14)
C5 C26 C28 C33 34.85(18)
C6 C1 C2 C3 178.95(14)
C6 C7 C14 C15 49.5(2)
C6 C7 C14 C19 -128.60(16)
C6 C7 C20 C21 -124.66(16)
C6 C7 C20 C25 52.7(2)
C6 C8 C9 C10 176.49(15)
C6 C8 C13 C12 -175.98(14)
C7 C6 C8 C9 -134.18(16)
C7 C6 C8 C13 45.0(2)
C7 C14 C15 C16 -174.95(16)
C7 C14 C19 C18 174.05(16)
C7 C20 C21 C22 175.13(15)
C7 C20 C25 C24 -174.30(14)
C8 C6 C7 C14 -179.70(14)
C8 C6 C7 C20 1.1(2)
C8 C9 C10 C11 0.3(3)
C9 C8 C13 C12 3.2(2)
C9 C10 C11 C12 1.7(3)
C10 C11 C12 C13 -1.2(3)
C11 C12 C13 C8 -1.3(2)
C13 C8 C9 C10 -2.7(2)
C14 C7 C20 C21 56.13(19)
C14 C7 C20 C25 -126.55(16)
C14 C15 C16 C17 0.0(3)
C15 C14 C19 C18 -4.1(3)
C15 C16 C17 C18 -2.4(3)
C16 C17 C18 C19 1.4(3)
C17 C18 C19 C14 1.9(3)
C19 C14 C15 C16 3.2(3)
C20 C7 C14 C15 -131.26(16)
C20 C7 C14 C19 50.61(19)
C20 C21 C22 C23 0.4(3)
C21 C20 C25 C24 3.0(2)
C21 C22 C23 C24 0.7(3)
C22 C23 C24 C25 0.1(3)
C23 C24 C25 C20 -2.0(2)
C25 C20 C21 C22 -2.3(2)
C26 C27 C34 C35 -134.52(15)
C26 C27 C34 C39 46.9(2)
C26 C27 C40 C41 53.8(2)
C26 C27 C40 C45 -127.88(16)
C26 C28 C29 C30 176.68(14)
C26 C28 C33 C32 -177.62(14)
C27 C26 C28 C29 40.9(2)
C27 C26 C28 C33 -142.91(15)
C27 C34 C35 C36 179.55(13)
C27 C34 C39 C38 178.72(14)
C27 C40 C41 C42 179.15(14)
C27 C40 C45 C44 -179.74(14)
C28 C26 C27 C34 -171.35(13)
C28 C26 C27 C40 9.5(2)
C28 C29 C30 C31 0.3(2)
C29 C28 C33 C32 -1.3(2)
C29 C30 C31 C32 -0.2(3)
C30 C31 C32 C33 -0.7(3)
C31 C32 C33 C28 1.5(2)
C33 C28 C29 C30 0.5(2)
C34 C27 C40 C41 -125.45(15)
C34 C27 C40 C45 52.89(18)
C34 C35 C36 C37 2.3(2)
C35 C34 C39 C38 0.1(2)
C35 C36 C37 C38 -0.9(2)
C36 C37 C38 C39 -0.8(2)
C37 C38 C39 C34 1.2(2)
C39 C34 C35 C36 -1.8(2)
C40 C27 C34 C35 44.72(18)
C40 C27 C34 C39 -133.84(14)
C40 C41 C42 C43 0.2(2)
C41 C40 C45 C44 -1.4(2)
C41 C42 C43 C44 -0.6(3)
C42 C43 C44 C45 0.0(3)
C43 C44 C45 C40 1.0(3)
C45 C40 C41 C42 0.8(2)
C81 C82 C83 C84 169.1(7)
C82 C83 C84 C85 154.6(7)

loop_
_exptl_oxdiff_crystal_face_indexfrac_h
_exptl_oxdiff_crystal_face_indexfrac_k
_exptl_oxdiff_crystal_face_indexfrac_l
_exptl_oxdiff_crystal_face_x
_exptl_oxdiff_crystal_face_y
_exptl_oxdiff_crystal_face_z
3.0000 0.0000 12.0000 -0.0169 0.1108 0.9643
-3.0000 -0.0000 -12.0000 0.0169 -0.1108 -0.9643
-2.0000 6.0000 -0.0000 0.1178 -1.0090 0.0168
1.0000 -6.0000 0.0000 -0.0398 1.0005 -0.0652
-11.0000 -1.0000 8.9999 1.0269 0.1356 0.0635
11.0000 1.0000 -8.9999 -1.0269 -0.1356 -0.0635
